data_4035166
loop_
_publ_author_name
'Mikhailov, Kirill I.'
'Galenko, Ekaterina E.'
'Galenko, Alexey V.'
'Novikov, Mikhail S.'
'Ivanov, Alexander Yu'
'Starova, Galina L.'
'Khlebnikov, Alexander F.'

_publ_section_title
;
 Fe(II)-Catalyzed Isomerization of 5-Chloroisoxazoles to 2
 H-Azirine-2-carbonyl Chlorides as a Key Stage in the Synthesis of
 Pyrazole-Nitrogen Heterocycle Dyads.
;
_journal_issue 6
_journal_name_full 'The Journal of organic chemistry'
_journal_page_first 3177
_journal_page_last 3187
_journal_paper_doi 10.1021/acs.joc.8b00069
_journal_volume 83
_journal_year 2018
_chemical_formula_moiety 'C16 H15 N3 O'
_chemical_formula_sum 'C16 H15 N3 O'
_chemical_formula_weight 265.31
_space_group_crystal_system monoclinic
_space_group_IT_number 14
_space_group_name_Hall '-P 2ybc'
_space_group_name_H-M_alt 'P 1 21/c 1'
_atom_sites_solution_hydrogens geom
_atom_sites_solution_primary direct
_audit_creation_date 2017-04-19
_audit_creation_method
;
Olex2 1.2
(compiled 2017.03.28 svn.r3405 for OlexSys, GUI svn.r5335)
;
_cell_angle_alpha 90
_cell_angle_beta 100.528(4)
_cell_angle_gamma 90
_cell_formula_units_Z 4
_cell_length_a 14.8678(6)
_cell_length_b 8.0055(3)
_cell_length_c 11.3689(5)
_cell_measurement_reflns_used 2736
_cell_measurement_temperature 100(2)
_cell_measurement_theta_max 30.6460
_cell_measurement_theta_min 3.2690
_cell_volume 1330.39(10)
_computing_cell_refinement
;
CrysAlisPro, Agilent Technologies,
Version 1.171.36.32 (release 02-08-2013 CrysAlis171 .NET)
(compiled Aug  2 2013,16:46:58)
;
_computing_data_collection
;
CrysAlisPro, Agilent Technologies,
Version 1.171.36.32 (release 02-08-2013 CrysAlis171 .NET)
(compiled Aug  2 2013,16:46:58)
;
_computing_data_reduction
;
CrysAlisPro, Agilent Technologies,
Version 1.171.36.32 (release 02-08-2013 CrysAlis171 .NET)
(compiled Aug  2 2013,16:46:58)
;
_computing_molecular_graphics 'Olex2 (Dolomanov et al., 2009)'
_computing_publication_material 'Olex2 (Dolomanov et al., 2009)'
_computing_structure_refinement 'ShelXL (Sheldrick, 2015)'
_computing_structure_solution 'ShelXS (Sheldrick, 2008)'
_diffrn_ambient_temperature 100(2)
_diffrn_detector_area_resol_mean 16.2096
_diffrn_measured_fraction_theta_full 0.996
_diffrn_measured_fraction_theta_max 0.997
_diffrn_measurement_details
;
#__ type_ start__ end____ width___ exp.time_
  1 omega  -64.00  -32.00   1.0000   20.0000
omega____ theta____ kappa____ phi______ frames
    -      -22.4241  178.0000  150.0000 32

#__ type_ start__ end____ width___ exp.time_
  2 omega  -88.00  -16.00   1.0000   20.0000
omega____ theta____ kappa____ phi______ frames
    -      -22.4241  -57.0000  -60.0000 72

#__ type_ start__ end____ width___ exp.time_
  3 omega  -86.00  -10.00   1.0000   20.0000
omega____ theta____ kappa____ phi______ frames
    -      -22.4241  -38.0000    0.0000 76

#__ type_ start__ end____ width___ exp.time_
  4 omega   40.00   89.00   1.0000   20.0000
omega____ theta____ kappa____ phi______ frames
    -       23.3616 -178.0000  -90.0000 49

#__ type_ start__ end____ width___ exp.time_
  5 omega  -98.00  -37.00   1.0000   20.0000
omega____ theta____ kappa____ phi______ frames
    -      -22.4241 -178.0000  -90.0000 61

#__ type_ start__ end____ width___ exp.time_
  6 omega  -93.00  -38.00   1.0000   20.0000
omega____ theta____ kappa____ phi______ frames
    -      -22.4241  147.0000  162.0000 55

#__ type_ start__ end____ width___ exp.time_
  7 omega  -77.00  -36.00   1.0000   20.0000
omega____ theta____ kappa____ phi______ frames
    -      -22.4241 -178.0000 -150.0000 41

#__ type_ start__ end____ width___ exp.time_
  8 omega  -71.00  -44.00   1.0000   20.0000
omega____ theta____ kappa____ phi______ frames
    -      -22.4241 -178.0000  -30.0000 27

#__ type_ start__ end____ width___ exp.time_
  9 omega   10.00   44.00   1.0000   20.0000
omega____ theta____ kappa____ phi______ frames
    -       23.3616   57.0000 -150.0000 34
;
_diffrn_measurement_device_type 'Xcalibur, Eos'
_diffrn_measurement_method '\w scans'
_diffrn_orient_matrix_UB_11 -0.0353428000
_diffrn_orient_matrix_UB_12 0.0374492000
_diffrn_orient_matrix_UB_13 0.0252304000
_diffrn_orient_matrix_UB_21 0.0330496000
_diffrn_orient_matrix_UB_22 0.0318632000
_diffrn_orient_matrix_UB_23 0.0477000000
_diffrn_orient_matrix_UB_31 0.0036612000
_diffrn_orient_matrix_UB_32 0.0737166000
_diffrn_orient_matrix_UB_33 -0.0333743000
_diffrn_radiation_monochromator graphite
_diffrn_radiation_type MoK\a
_diffrn_radiation_wavelength 0.71073
_diffrn_reflns_av_R_equivalents 0.0285
_diffrn_reflns_av_unetI/netI 0.0307
_diffrn_reflns_Laue_measured_fraction_full 0.996
_diffrn_reflns_Laue_measured_fraction_max 0.997
_diffrn_reflns_limit_h_max 19
_diffrn_reflns_limit_h_min -19
_diffrn_reflns_limit_k_max 10
_diffrn_reflns_limit_k_min -10
_diffrn_reflns_limit_l_max 12
_diffrn_reflns_limit_l_min -14
_diffrn_reflns_number 10687
_diffrn_reflns_point_group_measured_fraction_full 0.996
_diffrn_reflns_point_group_measured_fraction_max 0.997
_diffrn_reflns_theta_full 25.242
_diffrn_reflns_theta_max 27.496
_diffrn_reflns_theta_min 2.901
_diffrn_source 'Enhance (Mo) X-ray Source'
_exptl_absorpt_coefficient_mu 0.086
_exptl_absorpt_correction_T_max 1.00000
_exptl_absorpt_correction_T_min 0.86902
_exptl_absorpt_correction_type multi-scan
_exptl_absorpt_process_details
;
CrysAlisPro, Agilent Technologies,
Version 1.171.36.32 (release 02-08-2013 CrysAlis171 .NET)
(compiled Aug  2 2013,16:46:58)
Empirical absorption correction using spherical harmonics,
 implemented in SCALE3 ABSPACK scaling algorithm.
;
_exptl_crystal_colour
;
;
_exptl_crystal_density_diffrn 1.325
_exptl_crystal_density_method 'not measured'
_exptl_crystal_description
;
;
_exptl_crystal_F_000 560
_exptl_crystal_size_max 0.32
_exptl_crystal_size_mid 0.18
_exptl_crystal_size_min 0.12
_refine_diff_density_max 0.292
_refine_diff_density_min -0.220
_refine_diff_density_rms 0.042
_refine_ls_extinction_method none
_refine_ls_goodness_of_fit_ref 1.036
_refine_ls_hydrogen_treatment constr
_refine_ls_matrix_type full
_refine_ls_number_parameters 181
_refine_ls_number_reflns 3051
_refine_ls_number_restraints 0
_refine_ls_restrained_S_all 1.036
_refine_ls_R_factor_all 0.0571
_refine_ls_R_factor_gt 0.0432
_refine_ls_shift/su_max 0.000
_refine_ls_shift/su_mean 0.000
_refine_ls_structure_factor_coef Fsqd
_refine_ls_weighting_details 'w=1/[\s^2^(Fo^2^)+(0.0321P)^2^+0.7041P] where P=(Fo^2^+2Fc^2^)/3'
_refine_ls_weighting_scheme calc
_refine_ls_wR_factor_gt 0.0894
_refine_ls_wR_factor_ref 0.0958
_reflns_Friedel_coverage 0.000
_reflns_number_gt 2510
_reflns_number_total 3051
_reflns_threshold_expression 'I > 2\s(I)'
_cod_data_source_file jo8b00069_si_003.cif
_cod_data_source_block 1614hind
_cod_original_cell_volume 1330.39(9)
_cod_database_code 4035166
_shelx_shelxl_version_number 2014/7
_chemical_oxdiff_formula 'C16 H12 N2 O1'
_shelx_space_group_comment
;
The symmetry employed for this shelxl refinement is uniquely defined
by the following loop, which should always be used as a source of
symmetry information in preference to the above space-group names.
They are only intended as comments.
;
_reflns_odcompleteness_completeness 99.86
_reflns_odcompleteness_iscentric 1
_reflns_odcompleteness_theta 28.51
_olex2_refinement_description
;
1. Fixed Uiso
 At 1.2 times of:
  All C(H) groups, All C(H,H) groups
2.a Ternary CH refined with riding coordinates:
 C9(H9)
2.b Secondary CH2 refined with riding coordinates:
 C15(H15A,H15B), C16(H16A,H16B), C18(H18A,H18B), C17(H17A,H17B)
2.c Aromatic/amide H refined with riding coordinates:
 C6(H6), C3(H3), C20(H20), C4(H4), C2(H2), C5(H5)
;
_olex2_submission_special_instructions 'No special instructions were received'

loop_
_space_group_symop_operation_xyz
'x, y, z'
'-x, y+1/2, -z+1/2'
'-x, -y, -z'
'x, -y-1/2, z-1/2'

loop_
_atom_site_label
_atom_site_type_symbol
_atom_site_fract_x
_atom_site_fract_y
_atom_site_fract_z
_atom_site_U_iso_or_equiv
_atom_site_adp_type
_atom_site_occupancy
_atom_site_site_symmetry_order
_atom_site_calc_flag
_atom_site_refinement_flags_posn
O11 O 0.22923(7) 0.62340(14) 0.29824(9) 0.0256(3) Uani 1 1 d .
N12 N 0.10445(8) 0.67844(14) 0.38077(10) 0.0169(2) Uani 1 1 d .
N13 N 0.06530(8) 0.76470(14) 0.46356(10) 0.0172(2) Uani 1 1 d .
C14 C -0.02207(9) 0.72301(16) 0.43746(12) 0.0161(3) Uani 1 1 d .
C1 C 0.42628(9) 0.71528(17) 0.55974(11) 0.0158(3) Uani 1 1 d .
C6 C 0.41105(9) 0.62093(17) 0.65736(12) 0.0174(3) Uani 1 1 d .
H6 H 0.3524 0.6122 0.6745 0.021 Uiso 1 1 calc R
C7 C 0.34918(9) 0.80032(17) 0.48781(12) 0.0170(3) Uani 1 1 d .
C10 C 0.19716(9) 0.69793(17) 0.37379(12) 0.0183(3) Uani 1 1 d .
C3 C 0.58631(9) 0.64791(18) 0.60532(12) 0.0192(3) Uani 1 1 d .
H3 H 0.6451 0.6563 0.5886 0.023 Uiso 1 1 calc R
N8 N 0.32596(8) 0.91273(16) 0.41186(11) 0.0227(3) Uani 1 1 d .
C19 C -0.04113(9) 0.61029(17) 0.33924(12) 0.0168(3) Uani 1 1 d .
C20 C 0.04074(9) 0.58486(17) 0.30481(12) 0.0192(3) Uani 1 1 d .
H20 H 0.0517 0.5175 0.2423 0.023 Uiso 1 1 calc R
C4 C 0.57097(10) 0.55356(18) 0.70242(12) 0.0210(3) Uani 1 1 d .
H4 H 0.6196 0.4989 0.7502 0.025 Uiso 1 1 calc R
C15 C -0.09296(9) 0.79433(19) 0.50080(13) 0.0223(3) Uani 1 1 d .
H15A H -0.0967 0.9141 0.4881 0.027 Uiso 1 1 calc R
H15B H -0.0752 0.7745 0.5861 0.027 Uiso 1 1 calc R
C2 C 0.51429(9) 0.72945(17) 0.53335(12) 0.0176(3) Uani 1 1 d .
H2 H 0.5243 0.7927 0.4684 0.021 Uiso 1 1 calc R
C9 C 0.24946(9) 0.81519(17) 0.46215(12) 0.0183(3) Uani 1 1 d .
H9 H 0.2184 0.8699 0.5207 0.022 Uiso 1 1 calc R
C5 C 0.48361(10) 0.54032(18) 0.72853(12) 0.0202(3) Uani 1 1 d .
H5 H 0.4738 0.4774 0.7938 0.024 Uiso 1 1 calc R
C16 C -0.18727(10) 0.71573(19) 0.45570(14) 0.0244(3) Uani 1 1 d .
H16A H -0.1918 0.6119 0.4983 0.029 Uiso 1 1 calc R
H16B H -0.2343 0.7905 0.4735 0.029 Uiso 1 1 calc R
C18 C -0.13659(9) 0.55089(18) 0.29071(13) 0.0207(3) Uani 1 1 d .
H18A H -0.1471 0.4439 0.3258 0.025 Uiso 1 1 calc R
H18B H -0.1447 0.5370 0.2047 0.025 Uiso 1 1 calc R
C17 C -0.20460(9) 0.68059(18) 0.32139(13) 0.0232(3) Uani 1 1 d .
H17A H -0.1985 0.7834 0.2784 0.028 Uiso 1 1 calc R
H17B H -0.2665 0.6395 0.2963 0.028 Uiso 1 1 calc R

loop_
_atom_site_aniso_label
_atom_site_aniso_U_11
_atom_site_aniso_U_22
_atom_site_aniso_U_33
_atom_site_aniso_U_23
_atom_site_aniso_U_13
_atom_site_aniso_U_12
O11 0.0185(5) 0.0303(6) 0.0283(6) -0.0056(5) 0.0048(4) 0.0051(4)
N12 0.0154(6) 0.0162(6) 0.0185(6) -0.0017(5) 0.0014(4) 0.0021(4)
N13 0.0157(6) 0.0169(6) 0.0190(6) -0.0023(5) 0.0037(4) 0.0015(4)
C14 0.0159(6) 0.0142(6) 0.0175(6) 0.0014(5) 0.0016(5) 0.0002(5)
C1 0.0140(6) 0.0156(6) 0.0171(6) -0.0029(5) 0.0009(5) -0.0002(5)
C6 0.0152(6) 0.0184(7) 0.0191(6) -0.0018(5) 0.0043(5) -0.0013(5)
C7 0.0144(6) 0.0181(7) 0.0186(6) -0.0018(5) 0.0030(5) -0.0013(5)
C10 0.0147(6) 0.0179(7) 0.0219(7) 0.0039(6) 0.0018(5) 0.0048(5)
C3 0.0129(6) 0.0226(7) 0.0223(7) -0.0045(6) 0.0038(5) 0.0004(5)
N8 0.0152(6) 0.0234(6) 0.0287(7) 0.0050(5) 0.0017(5) -0.0015(5)
C19 0.0170(7) 0.0151(6) 0.0174(6) 0.0014(5) 0.0006(5) -0.0008(5)
C20 0.0197(7) 0.0174(7) 0.0194(7) -0.0038(5) 0.0010(5) -0.0002(5)
C4 0.0189(7) 0.0208(7) 0.0213(7) -0.0017(6) -0.0017(5) 0.0058(6)
C15 0.0188(7) 0.0223(7) 0.0272(7) -0.0047(6) 0.0075(6) -0.0012(6)
C2 0.0180(7) 0.0175(7) 0.0178(6) -0.0018(5) 0.0040(5) -0.0016(5)
C9 0.0137(6) 0.0184(7) 0.0226(7) 0.0016(6) 0.0023(5) 0.0008(5)
C5 0.0238(7) 0.0201(7) 0.0167(7) 0.0016(6) 0.0038(5) 0.0014(6)
C16 0.0188(7) 0.0219(7) 0.0343(8) 0.0012(6) 0.0097(6) -0.0011(6)
C18 0.0191(7) 0.0209(7) 0.0211(7) -0.0002(6) 0.0012(5) -0.0059(6)
C17 0.0138(7) 0.0218(7) 0.0322(8) 0.0052(6) -0.0004(6) -0.0037(6)

loop_
_atom_type_symbol
_atom_type_description
_atom_type_scat_dispersion_real
_atom_type_scat_dispersion_imag
_atom_type_scat_source
C C 0.0033 0.0016 'International Tables Vol C Tables 4.2.6.8 and 6.1.1.4'
H H 0.0000 0.0000 'International Tables Vol C Tables 4.2.6.8 and 6.1.1.4'
N N 0.0061 0.0033 'International Tables Vol C Tables 4.2.6.8 and 6.1.1.4'
O O 0.0106 0.0060 'International Tables Vol C Tables 4.2.6.8 and 6.1.1.4'

loop_
_geom_angle_atom_site_label_1
_geom_angle_atom_site_label_2
_geom_angle_atom_site_label_3
_geom_angle
N13 N12 C10 121.61(11)
N13 N12 C20 111.82(11)
C20 N12 C10 126.42(11)
C14 N13 N12 103.91(11)
N13 C14 C19 112.52(12)
N13 C14 C15 123.11(12)
C19 C14 C15 124.29(12)
C6 C1 C7 118.45(12)
C6 C1 C2 120.56(12)
C2 C1 C7 120.98(12)
C1 C6 H6 120.2
C5 C6 C1 119.68(12)
C5 C6 H6 120.2
C1 C7 C9 144.94(12)
N8 C7 C1 144.75(13)
N8 C7 C9 70.25(10)
O11 C10 N12 120.17(13)
O11 C10 C9 124.36(13)
N12 C10 C9 115.46(12)
C4 C3 H3 119.9
C2 C3 H3 119.9
C2 C3 C4 120.22(13)
C7 N8 C9 61.19(9)
C14 C19 C18 121.87(12)
C20 C19 C14 105.08(12)
C20 C19 C18 132.98(13)
N12 C20 H20 126.7
C19 C20 N12 106.66(12)
C19 C20 H20 126.7
C3 C4 H4 119.8
C5 C4 C3 120.46(13)
C5 C4 H4 119.8
C14 C15 H15A 109.4
C14 C15 H15B 109.4
C14 C15 C16 111.32(12)
H15A C15 H15B 108.0
C16 C15 H15A 109.4
C16 C15 H15B 109.4
C1 C2 H2 120.4
C3 C2 C1 119.14(13)
C3 C2 H2 120.4
C7 C9 C10 118.00(12)
C7 C9 N8 48.56(8)
C7 C9 H9 119.2
C10 C9 N8 113.09(11)
C10 C9 H9 119.2
N8 C9 H9 119.2
C6 C5 C4 119.94(13)
C6 C5 H5 120.0
C4 C5 H5 120.0
C15 C16 H16A 109.1
C15 C16 H16B 109.1
H16A C16 H16B 107.8
C17 C16 C15 112.70(12)
C17 C16 H16A 109.1
C17 C16 H16B 109.1
C19 C18 H18A 110.0
C19 C18 H18B 110.0
C19 C18 C17 108.66(11)
H18A C18 H18B 108.3
C17 C18 H18A 110.0
C17 C18 H18B 110.0
C16 C17 C18 110.75(12)
C16 C17 H17A 109.5
C16 C17 H17B 109.5
C18 C17 H17A 109.5
C18 C17 H17B 109.5
H17A C17 H17B 108.1

loop_
_geom_bond_atom_site_label_1
_geom_bond_atom_site_label_2
_geom_bond_distance
O11 C10 1.2127(17)
N12 N13 1.3792(15)
N12 C10 1.4037(17)
N12 C20 1.3803(17)
N13 C14 1.3214(17)
C14 C19 1.4233(19)
C14 C15 1.4943(18)
C1 C6 1.3947(19)
C1 C7 1.4504(18)
C1 C2 1.3995(18)
C6 H6 0.9300
C6 C5 1.3842(19)
C7 N8 1.2513(18)
C7 C9 1.4626(18)
C10 C9 1.4865(19)
C3 H3 0.9300
C3 C4 1.390(2)
C3 C2 1.3863(19)
N8 C9 1.5710(17)
C19 C20 1.3603(19)
C19 C18 1.5029(18)
C20 H20 0.9300
C4 H4 0.9300
C4 C5 1.388(2)
C15 H15A 0.9700
C15 H15B 0.9700
C15 C16 1.5370(19)
C2 H2 0.9300
C9 H9 0.9800
C5 H5 0.9300
C16 H16A 0.9700
C16 H16B 0.9700
C16 C17 1.527(2)
C18 H18A 0.9700
C18 H18B 0.9700
C18 C17 1.533(2)
C17 H17A 0.9700
C17 H17B 0.9700

loop_
_geom_torsion_atom_site_label_1
_geom_torsion_atom_site_label_2
_geom_torsion_atom_site_label_3
_geom_torsion_atom_site_label_4
_geom_torsion
O11 C10 C9 C7 -21.3(2)
O11 C10 C9 N8 32.70(19)
N12 N13 C14 C19 0.23(15)
N12 N13 C14 C15 -176.79(12)
N12 C10 C9 C7 159.74(12)
N12 C10 C9 N8 -146.29(11)
N13 N12 C10 O11 -178.28(12)
N13 N12 C10 C9 0.76(18)
N13 N12 C20 C19 -0.25(15)
N13 C14 C19 C20 -0.39(16)
N13 C14 C19 C18 -177.62(12)
N13 C14 C15 C16 -177.02(13)
C14 C19 C20 N12 0.37(15)
C14 C19 C18 C17 24.59(18)
C14 C15 C16 C17 -36.88(17)
C1 C6 C5 C4 -0.1(2)
C1 C7 N8 C9 -177.2(2)
C1 C7 C9 C10 -85.7(2)
C1 C7 C9 N8 177.2(2)
C6 C1 C7 N8 162.9(2)
C6 C1 C7 C9 -12.5(3)
C6 C1 C2 C3 0.2(2)
C7 C1 C6 C5 -179.12(12)
C7 C1 C2 C3 179.16(12)
C7 N8 C9 C10 -107.73(13)
C10 N12 N13 C14 175.90(12)
C10 N12 C20 C19 -175.90(12)
C3 C4 C5 C6 0.2(2)
N8 C7 C9 C10 97.06(14)
C19 C14 C15 C16 6.31(19)
C19 C18 C17 C16 -54.53(15)
C20 N12 N13 C14 0.01(14)
C20 N12 C10 O11 -3.0(2)
C20 N12 C10 C9 176.01(12)
C20 C19 C18 C17 -151.75(15)
C4 C3 C2 C1 -0.1(2)
C15 C14 C19 C20 176.59(13)
C15 C14 C19 C18 -0.6(2)
C15 C16 C17 C18 63.65(16)
C2 C1 C6 C5 -0.2(2)
C2 C1 C7 N8 -16.0(3)
C2 C1 C7 C9 168.57(18)
C2 C3 C4 C5 -0.2(2)
C18 C19 C20 N12 177.15(14)
